data_2225439
loop_
_publ_author_name
'Wang, Chen-Yi'
'Ke, Ai-Fei'
'Wu, Xiang'

_publ_section_title
;
 [2-(Piperidin-1-yl)ethylamine]dithiocyanatozinc(II)
;
_journal_coeditor_code CI5046
_journal_issue 4
_journal_name_full 'Acta Crystallographica Section E'
_journal_page_first m350
_journal_paper_doi 10.1107/S1600536810007300
_journal_volume 66
_journal_year 2010
_chemical_formula_iupac '[Zn (N C S)2 (C7 H16 N2)]'
_chemical_formula_moiety 'C9 H16 N4 S2 Zn'
_chemical_formula_sum 'C9 H16 N4 S2 Zn'
_chemical_formula_weight 309.75
_chemical_name_systematic
;
[2-(Piperidin-1-yl)ethylamine]dithiocyanatozinc(II)
;
_space_group_IT_number 14
_symmetry_cell_setting monoclinic
_symmetry_space_group_name_Hall '-P 2ybc'
_symmetry_space_group_name_H-M 'P 1 21/c 1'
_atom_sites_solution_hydrogens geom
_atom_sites_solution_primary direct
_atom_sites_solution_secondary difmap
_audit_creation_method SHELXL-97
_cell_angle_alpha 90.00
_cell_angle_beta 97.367(3)
_cell_angle_gamma 90.00
_cell_formula_units_Z 4
_cell_length_a 9.561(2)
_cell_length_b 10.310(2)
_cell_length_c 14.398(3)
_cell_measurement_reflns_used 2403
_cell_measurement_temperature 298(2)
_cell_measurement_theta_max 25.0
_cell_measurement_theta_min 2.4
_cell_volume 1407.6(5)
_computing_cell_refinement 'SAINT (Bruker, 1998)'
_computing_data_collection 'SMART (Bruker, 1998)'
_computing_data_reduction 'SAINT (Bruker, 1998)'
_computing_molecular_graphics 'SHELXTL (Sheldrick, 2008)'
_computing_publication_material 'SHELXTL (Sheldrick, 2008)'
_computing_structure_refinement 'SHELXL97 (Sheldrick, 2008)'
_computing_structure_solution 'SHELXS97 (Sheldrick, 2008)'
_diffrn_ambient_temperature 298(2)
_diffrn_measured_fraction_theta_full 0.987
_diffrn_measured_fraction_theta_max 0.987
_diffrn_measurement_device_type 'Bruker SMART CCD area-detector'
_diffrn_measurement_method '\w scan'
_diffrn_radiation_monochromator graphite
_diffrn_radiation_source 'fine-focus sealed tube'
_diffrn_radiation_type MoK\a
_diffrn_radiation_wavelength 0.71073
_diffrn_reflns_av_R_equivalents 0.0281
_diffrn_reflns_av_sigmaI/netI 0.0336
_diffrn_reflns_limit_h_max 11
_diffrn_reflns_limit_h_min -12
_diffrn_reflns_limit_k_max 13
_diffrn_reflns_limit_k_min -13
_diffrn_reflns_limit_l_max 18
_diffrn_reflns_limit_l_min -9
_diffrn_reflns_number 7615
_diffrn_reflns_theta_full 26.99
_diffrn_reflns_theta_max 26.99
_diffrn_reflns_theta_min 2.44
_diffrn_standards_number 0
_exptl_absorpt_coefficient_mu 2.022
_exptl_absorpt_correction_T_max 0.7123
_exptl_absorpt_correction_T_min 0.6879
_exptl_absorpt_correction_type multi-scan
_exptl_absorpt_process_details '(SADABS; Sheldrick, 1996)'
_exptl_crystal_colour colourless
_exptl_crystal_density_diffrn 1.462
_exptl_crystal_density_method 'not measured'
_exptl_crystal_description Block
_exptl_crystal_F_000 640
_exptl_crystal_size_max 0.20
_exptl_crystal_size_mid 0.20
_exptl_crystal_size_min 0.18
_refine_diff_density_max 0.322
_refine_diff_density_min -0.385
_refine_ls_extinction_method none
_refine_ls_goodness_of_fit_ref 1.036
_refine_ls_hydrogen_treatment constr
_refine_ls_matrix_type full
_refine_ls_number_parameters 145
_refine_ls_number_reflns 3029
_refine_ls_number_restraints 0
_refine_ls_restrained_S_all 1.036
_refine_ls_R_factor_all 0.0529
_refine_ls_R_factor_gt 0.0346
_refine_ls_shift/su_max 0.001
_refine_ls_shift/su_mean 0.000
_refine_ls_structure_factor_coef Fsqd
_refine_ls_weighting_details 'calc w=1/[\s^2^(Fo^2^)+(0.0475P)^2^+0.1775P] where P=(Fo^2^+2Fc^2^)/3'
_refine_ls_weighting_scheme calc
_refine_ls_wR_factor_gt 0.0864
_refine_ls_wR_factor_ref 0.0954
_reflns_number_gt 2196
_reflns_number_total 3029
_reflns_threshold_expression I>2\s(I)
_cod_data_source_file ci5046.cif
_cod_data_source_block I
_cod_depositor_comments
;
The following automatic conversions were performed:
'_symmetry_cell_setting' value 'Monoclinic' changed to 'monoclinic'
according to '/home/saulius/struct/CIF-dictionaries/cif_core.dic'
dictionary named 'cif_core.dic' version 2.4.1 from 2010-06-29.

Automatic conversion script
Id: cif_fix_enum 1527 2010-12-29 10:47:43Z saulius 
;
_cod_original_sg_symbol_H-M 'P 21/c'
_cod_database_code 2225439
_cod_database_fobs_code 2225439

loop_
_symmetry_equiv_pos_as_xyz
'x, y, z'
'-x, y+1/2, -z+1/2'
'-x, -y, -z'
'x, -y-1/2, z-1/2'

loop_
_atom_site_type_symbol
_atom_site_label
_atom_site_fract_x
_atom_site_fract_y
_atom_site_fract_z
_atom_site_U_iso_or_equiv
_atom_site_adp_type
_atom_site_calc_flag
_atom_site_refinement_flags
_atom_site_occupancy
_atom_site_disorder_assembly
_atom_site_disorder_group
Zn Zn1 0.10783(3) 0.24465(3) 0.24635(2) 0.05057(13) Uani d . 1 . .
S S1 0.28910(10) 0.60126(8) 0.42530(6) 0.0791(3) Uani d . 1 . .
S S2 -0.19929(8) 0.06124(9) 0.43790(6) 0.0750(3) Uani d . 1 . .
N N1 0.0345(3) 0.2689(2) 0.10961(16) 0.0620(6) Uani d . 1 . .
H H1A -0.0556 0.2418 0.0979 0.074 Uiso calc R 1 . .
H H1B 0.0382 0.3530 0.0936 0.074 Uiso calc R 1 . .
N N2 0.2756(2) 0.1410(2) 0.20451(14) 0.0495(5) Uani d . 1 . .
N N3 0.1803(3) 0.4000(2) 0.31175(18) 0.0706(7) Uani d . 1 . .
N N4 -0.0197(3) 0.1600(3) 0.32020(17) 0.0676(6) Uani d . 1 . .
C C1 0.1265(4) 0.1900(4) 0.0560(2) 0.0756(9) Uani d . 1 . .
H H1C 0.1262 0.2262 -0.0062 0.091 Uiso calc R 1 . .
H H1D 0.0907 0.1020 0.0495 0.091 Uiso calc R 1 . .
C C2 0.2741(3) 0.1887(3) 0.1060(2) 0.0671(8) Uani d . 1 . .
H H2A 0.3131 0.2756 0.1068 0.081 Uiso calc R 1 . .
H H2B 0.3325 0.1328 0.0728 0.081 Uiso calc R 1 . .
C C3 0.2624(3) -0.0025(3) 0.2047(2) 0.0678(8) Uani d . 1 . .
H H3A 0.3371 -0.0402 0.1738 0.081 Uiso calc R 1 . .
H H3B 0.1729 -0.0272 0.1695 0.081 Uiso calc R 1 . .
C C4 0.2706(4) -0.0557(3) 0.3028(2) 0.0791(9) Uani d . 1 . .
H H4A 0.2666 -0.1497 0.3001 0.095 Uiso calc R 1 . .
H H4B 0.1900 -0.0255 0.3313 0.095 Uiso calc R 1 . .
C C5 0.4045(4) -0.0145(4) 0.3625(2) 0.0883(11) Uani d . 1 . .
H H5A 0.4031 -0.0439 0.4264 0.106 Uiso calc R 1 . .
H H5B 0.4853 -0.0533 0.3388 0.106 Uiso calc R 1 . .
C C6 0.4168(3) 0.1305(4) 0.3608(2) 0.0826(10) Uani d . 1 . .
H H6A 0.5048 0.1568 0.3970 0.099 Uiso calc R 1 . .
H H6B 0.3400 0.1689 0.3892 0.099 Uiso calc R 1 . .
C C7 0.4124(3) 0.1786(3) 0.2614(2) 0.0691(8) Uani d . 1 . .
H H7A 0.4222 0.2723 0.2615 0.083 Uiso calc R 1 . .
H H7B 0.4905 0.1418 0.2334 0.083 Uiso calc R 1 . .
C C8 0.2262(3) 0.4841(3) 0.35825(19) 0.0552(7) Uani d . 1 . .
C C9 -0.0958(3) 0.1204(3) 0.36869(18) 0.0499(6) Uani d . 1 . .

loop_
_atom_site_aniso_label
_atom_site_aniso_U_11
_atom_site_aniso_U_22
_atom_site_aniso_U_33
_atom_site_aniso_U_12
_atom_site_aniso_U_13
_atom_site_aniso_U_23
Zn1 0.0569(2) 0.0542(2) 0.04129(19) 0.00372(13) 0.00884(14) -0.00022(13)
S1 0.0986(6) 0.0605(5) 0.0736(5) -0.0117(4) -0.0061(5) -0.0036(4)
S2 0.0604(4) 0.0944(6) 0.0750(5) -0.0167(4) 0.0277(4) -0.0161(4)
N1 0.0697(15) 0.0669(16) 0.0479(13) 0.0098(11) 0.0013(12) 0.0075(11)
N2 0.0570(12) 0.0496(12) 0.0432(11) 0.0032(10) 0.0111(10) 0.0058(9)
N3 0.101(2) 0.0521(15) 0.0585(15) -0.0003(13) 0.0080(13) -0.0040(12)
N4 0.0633(14) 0.0833(18) 0.0583(14) -0.0052(13) 0.0162(12) 0.0001(13)
C1 0.107(3) 0.080(2) 0.0385(15) 0.022(2) 0.0079(16) 0.0045(15)
C2 0.080(2) 0.075(2) 0.0511(17) 0.0150(17) 0.0243(15) 0.0135(15)
C3 0.082(2) 0.0526(17) 0.0687(19) 0.0049(15) 0.0069(16) 0.0014(14)
C4 0.091(2) 0.063(2) 0.087(2) 0.0138(17) 0.0214(19) 0.0278(18)
C5 0.087(2) 0.113(3) 0.066(2) 0.039(2) 0.0130(19) 0.028(2)
C6 0.0624(18) 0.118(3) 0.063(2) 0.0176(19) -0.0094(15) -0.003(2)
C7 0.0511(16) 0.073(2) 0.084(2) -0.0015(14) 0.0122(16) 0.0011(17)
C8 0.0658(17) 0.0499(16) 0.0513(16) 0.0069(13) 0.0126(13) 0.0116(13)
C9 0.0413(13) 0.0584(16) 0.0494(15) 0.0024(11) 0.0031(11) -0.0129(12)

loop_
_atom_type_symbol
_atom_type_description
_atom_type_scat_dispersion_real
_atom_type_scat_dispersion_imag
_atom_type_scat_source
C C 0.0033 0.0016 'International Tables Vol C Tables 4.2.6.8 and 6.1.1.4'
H H 0.0000 0.0000 'International Tables Vol C Tables 4.2.6.8 and 6.1.1.4'
N N 0.0061 0.0033 'International Tables Vol C Tables 4.2.6.8 and 6.1.1.4'
S S 0.1246 0.1234 'International Tables Vol C Tables 4.2.6.8 and 6.1.1.4'
Zn Zn 0.2839 1.4301 'International Tables Vol C Tables 4.2.6.8 and 6.1.1.4'

loop_
_geom_angle_atom_site_label_1
_geom_angle_atom_site_label_2
_geom_angle_atom_site_label_3
_geom_angle_site_symmetry_1
_geom_angle_site_symmetry_3
_geom_angle
_geom_angle_publ_flag
N4 Zn1 N3 . . 108.54(11) ?
N4 Zn1 N1 . . 115.39(10) ?
N3 Zn1 N1 . . 115.40(10) ?
N4 Zn1 N2 . . 119.57(10) ?
N3 Zn1 N2 . . 108.90(10) ?
N1 Zn1 N2 . . 88.02(9) ?
C1 N1 Zn1 . . 106.51(17) ?
C1 N1 H1A . . 110.4 ?
Zn1 N1 H1A . . 110.4 ?
C1 N1 H1B . . 110.4 ?
Zn1 N1 H1B . . 110.4 ?
H1A N1 H1B . . 108.6 ?
C3 N2 C2 . . 109.8(2) ?
C3 N2 C7 . . 108.9(2) ?
C2 N2 C7 . . 109.4(2) ?
C3 N2 Zn1 . . 116.27(17) ?
C2 N2 Zn1 . . 101.04(16) ?
C7 N2 Zn1 . . 111.06(17) ?
C8 N3 Zn1 . . 173.1(2) ?
C9 N4 Zn1 . . 173.6(3) ?
N1 C1 C2 . . 109.8(3) ?
N1 C1 H1C . . 109.7 ?
C2 C1 H1C . . 109.7 ?
N1 C1 H1D . . 109.7 ?
C2 C1 H1D . . 109.7 ?
H1C C1 H1D . . 108.2 ?
C1 C2 N2 . . 110.5(2) ?
C1 C2 H2A . . 109.5 ?
N2 C2 H2A . . 109.5 ?
C1 C2 H2B . . 109.5 ?
N2 C2 H2B . . 109.5 ?
H2A C2 H2B . . 108.1 ?
N2 C3 C4 . . 111.7(3) ?
N2 C3 H3A . . 109.3 ?
C4 C3 H3A . . 109.3 ?
N2 C3 H3B . . 109.3 ?
C4 C3 H3B . . 109.3 ?
H3A C3 H3B . . 107.9 ?
C3 C4 C5 . . 111.7(3) ?
C3 C4 H4A . . 109.3 ?
C5 C4 H4A . . 109.3 ?
C3 C4 H4B . . 109.3 ?
C5 C4 H4B . . 109.3 ?
H4A C4 H4B . . 107.9 ?
C6 C5 C4 . . 109.5(3) ?
C6 C5 H5A . . 109.8 ?
C4 C5 H5A . . 109.8 ?
C6 C5 H5B . . 109.8 ?
C4 C5 H5B . . 109.8 ?
H5A C5 H5B . . 108.2 ?
C5 C6 C7 . . 110.5(3) ?
C5 C6 H6A . . 109.5 ?
C7 C6 H6A . . 109.5 ?
C5 C6 H6B . . 109.5 ?
C7 C6 H6B . . 109.5 ?
H6A C6 H6B . . 108.1 ?
N2 C7 C6 . . 110.4(2) ?
N2 C7 H7A . . 109.6 ?
C6 C7 H7A . . 109.6 ?
N2 C7 H7B . . 109.6 ?
C6 C7 H7B . . 109.6 ?
H7A C7 H7B . . 108.1 ?
N3 C8 S1 . . 178.9(3) ?
N4 C9 S2 . . 178.2(3) ?

loop_
_geom_bond_atom_site_label_1
_geom_bond_atom_site_label_2
_geom_bond_site_symmetry_2
_geom_bond_distance
_geom_bond_publ_flag
Zn1 N4 . 1.927(3) ?
Zn1 N3 . 1.940(3) ?
Zn1 N1 . 2.019(2) ?
Zn1 N2 . 2.080(2) ?
S1 C8 . 1.614(3) ?
S2 C9 . 1.611(3) ?
N1 C1 . 1.485(4) ?
N1 H1A . 0.90 ?
N1 H1B . 0.90 ?
N2 C3 . 1.485(3) ?
N2 C2 . 1.500(3) ?
N2 C7 . 1.503(3) ?
N3 C8 . 1.148(3) ?
N4 C9 . 1.146(3) ?
C1 C2 . 1.500(4) ?
C1 H1C . 0.97 ?
C1 H1D . 0.97 ?
C2 H2A . 0.97 ?
C2 H2B . 0.97 ?
C3 C4 . 1.508(4) ?
C3 H3A . 0.97 ?
C3 H3B . 0.97 ?
C4 C5 . 1.509(5) ?
C4 H4A . 0.97 ?
C4 H4B . 0.97 ?
C5 C6 . 1.500(5) ?
C5 H5A . 0.97 ?
C5 H5B . 0.97 ?
C6 C7 . 1.510(5) ?
C6 H6A . 0.97 ?
C6 H6B . 0.97 ?
C7 H7A . 0.97 ?
C7 H7B . 0.97 ?

loop_
_geom_hbond_atom_site_label_D
_geom_hbond_atom_site_label_H
_geom_hbond_atom_site_label_A
_geom_hbond_site_symmetry_A
_geom_hbond_distance_DH
_geom_hbond_distance_HA
_geom_hbond_distance_DA
_geom_hbond_angle_DHA
N1 H1A S1 2_545 0.90 2.65 3.523(3) 165
N1 H1B S2 2 0.90 2.71 3.509(3) 148
